data_4064705
loop_
_publ_author_name
'Xu, Bin'
'Huang, Lingling'
'Yang, Zijian'
'Yao, Yingming'
'Zhang, Yong'
'Shen, Qi'

_publ_section_title
;
 Synthesis and Structural Diversity of Heterobimetallic
 Lanthanide--Potassium Complexes and Catalytic Activity for Amidation of
 Aldehydes with Amines
;
_journal_issue 13
_journal_name_full Organometallics
_journal_page_first 3588
_journal_paper_doi 10.1021/om200283j
_journal_volume 30
_journal_year 2011
_chemical_formula_moiety 'C66 H100 K O9 Yb '
_chemical_formula_sum 'C66 H100 K O9 Yb'
_chemical_formula_weight 1249.60
_chemical_name_systematic
; 
 ? 
;
_space_group_IT_number 14
_symmetry_cell_setting monoclinic
_symmetry_Int_Tables_number 14
_symmetry_space_group_name_Hall '-P 2ybc'
_symmetry_space_group_name_H-M 'P 1 21/c 1'
_atom_sites_solution_hydrogens geom
_atom_sites_solution_primary direct
_atom_sites_solution_secondary difmap
_audit_creation_method SHELXL-97
_cell_angle_alpha 90.00
_cell_angle_beta 94.639(2)
_cell_angle_gamma 90.00
_cell_formula_units_Z 4
_cell_length_a 15.0853(13)
_cell_length_b 17.3469(15)
_cell_length_c 28.382(3)
_cell_measurement_reflns_used 23395
_cell_measurement_temperature 293(2)
_cell_measurement_theta_max 25.3
_cell_measurement_theta_min 3.0
_cell_volume 7402.8(12)
_computing_cell_refinement CrystalClear
_computing_data_collection CrystalClear
_computing_data_reduction CrystalStructure
_computing_structure_refinement 'SHELXL-97 (Sheldrick, 1997)'
_computing_structure_solution 'SHELXS-97 (Sheldrick, 1990)'
_diffrn_ambient_temperature 293(2)
_diffrn_detector_area_resol_mean 7.31
_diffrn_measured_fraction_theta_full 0.998
_diffrn_measured_fraction_theta_max 0.998
_diffrn_measurement_device_type 'Rigaku Mercury'
_diffrn_measurement_method \w
_diffrn_radiation_monochromator graphite
_diffrn_radiation_source 'fine-focus sealed tube'
_diffrn_radiation_type MoK\a
_diffrn_radiation_wavelength 0.71070
_diffrn_reflns_av_R_equivalents 0.0719
_diffrn_reflns_av_sigmaI/netI 0.0647
_diffrn_reflns_limit_h_max 18
_diffrn_reflns_limit_h_min -16
_diffrn_reflns_limit_k_max 20
_diffrn_reflns_limit_k_min -20
_diffrn_reflns_limit_l_max 34
_diffrn_reflns_limit_l_min -34
_diffrn_reflns_number 70885
_diffrn_reflns_theta_full 25.35
_diffrn_reflns_theta_max 25.35
_diffrn_reflns_theta_min 3.02
_exptl_absorpt_coefficient_mu 1.365
_exptl_absorpt_correction_T_max 0.664
_exptl_absorpt_correction_T_min 0.531
_exptl_absorpt_correction_type multi-scan
_exptl_absorpt_process_details 'Jacobson, R. (1998) Private communication'
_exptl_crystal_colour colorless
_exptl_crystal_density_diffrn 1.121
_exptl_crystal_density_method 'not measured'
_exptl_crystal_description block
_exptl_crystal_F_000 2628
_exptl_crystal_size_max 0.50
_exptl_crystal_size_mid 0.38
_exptl_crystal_size_min 0.30
_refine_diff_density_max 1.669
_refine_diff_density_min -0.821
_refine_diff_density_rms 0.121
_refine_ls_extinction_method none
_refine_ls_goodness_of_fit_ref 1.166
_refine_ls_hydrogen_treatment constr
_refine_ls_matrix_type full
_refine_ls_number_parameters 689
_refine_ls_number_reflns 13509
_refine_ls_number_restraints 31
_refine_ls_restrained_S_all 1.166
_refine_ls_R_factor_all 0.1073
_refine_ls_R_factor_gt 0.0824
_refine_ls_shift/su_max 0.001
_refine_ls_shift/su_mean 0.000
_refine_ls_structure_factor_coef Fsqd
_refine_ls_weighting_details 'calc w=1/[\s^2^(Fo^2^)+(0.0947P)^2^+15.5940P] where P=(Fo^2^+2Fc^2^)/3'
_refine_ls_weighting_scheme calc
_refine_ls_wR_factor_gt 0.2040
_refine_ls_wR_factor_ref 0.2188
_reflns_number_gt 10501
_reflns_number_total 13509
_reflns_threshold_expression >2sigma(I)
_cod_data_source_file om200283j_si_002.cif
_cod_data_source_block complex4
_cod_original_cell_volume 7402.8(11)
_cod_original_sg_symbol_H-M 'P 21/c'
_cod_original_formula_sum 'C66 H100 K O9 Yb '
_cod_database_code 4064705

loop_
_symmetry_equiv_pos_as_xyz
'x, y, z'
'-x, y+1/2, -z+1/2'
'-x, -y, -z'
'x, -y-1/2, z-1/2'

loop_
_atom_site_label
_atom_site_type_symbol
_atom_site_fract_x
_atom_site_fract_y
_atom_site_fract_z
_atom_site_U_iso_or_equiv
_atom_site_adp_type
_atom_site_occupancy
_atom_site_symmetry_multiplicity
_atom_site_calc_flag
_atom_site_refinement_flags
Yb1 Yb 0.84880(2) 0.51943(2) 0.149790(12) 0.05044(15) Uani 1 1 d .
K1 K 0.68137(17) 0.32075(14) 0.14393(11) 0.0973(8) Uani 1 1 d .
O1 O 0.7443(4) 0.6037(3) 0.1421(2) 0.0614(14) Uani 1 1 d .
O2 O 0.7810(4) 0.4407(4) 0.19336(19) 0.0614(14) Uani 1 1 d .
O3 O 0.9726(4) 0.4575(3) 0.1631(2) 0.0620(15) Uani 1 1 d .
O4 O 0.8046(4) 0.4613(3) 0.08744(19) 0.0598(14) Uani 1 1 d .
O5 O 0.9410(4) 0.5945(4) 0.1005(2) 0.0713(17) Uani 1 1 d .
O6 O 0.8863(4) 0.6006(4) 0.2191(2) 0.0757(18) Uani 1 1 d .
O7 O 0.5666(18) 0.2730(16) 0.0679(9) 0.138(5) Uiso 0.50 1 d PD
O7' O 0.5555(19) 0.2968(15) 0.0795(9) 0.138(5) Uiso 0.50 1 d PD
O8 O 0.5458(17) 0.2517(16) 0.1994(11) 0.133(9) Uiso 0.50 1 d PD
O8' O 0.530(2) 0.2710(16) 0.1823(9) 0.143(11) Uiso 0.50 1 d PD
O9 O 0.7203(17) 0.1713(17) 0.1489(9) 0.135(5) Uiso 0.50 1 d PD
O9' O 0.7497(18) 0.1683(17) 0.1451(9) 0.135(5) Uiso 0.50 1 d PD
C1 C 0.6629(6) 0.6316(5) 0.1417(3) 0.057(2) Uani 1 1 d .
C2 C 0.6429(6) 0.7104(5) 0.1328(3) 0.067(2) Uani 1 1 d .
C3 C 0.5551(7) 0.7335(6) 0.1341(4) 0.078(3) Uani 1 1 d .
H3 H 0.5422 0.7853 0.1285 0.094 Uiso 1 1 calc R
C4 C 0.4852(7) 0.6855(6) 0.1431(4) 0.076(3) Uani 1 1 d .
C5 C 0.5065(6) 0.6096(6) 0.1510(4) 0.075(3) Uani 1 1 d .
H5 H 0.4613 0.5754 0.1569 0.090 Uiso 1 1 calc R
C6 C 0.5931(6) 0.5816(5) 0.1505(3) 0.063(2) Uani 1 1 d .
C7 C 0.7191(6) 0.4434(5) 0.2250(3) 0.056(2) Uani 1 1 d .
C8 C 0.7351(7) 0.4133(5) 0.2703(3) 0.068(2) Uani 1 1 d .
C9 C 0.6672(8) 0.4196(6) 0.3007(4) 0.089(3) Uani 1 1 d .
H9 H 0.6776 0.4004 0.3312 0.107 Uiso 1 1 calc R
C10 C 0.5865(10) 0.4522(8) 0.2882(5) 0.112(5) Uani 1 1 d .
C11 C 0.5700(8) 0.4771(6) 0.2419(5) 0.090(3) Uani 1 1 d .
H11 H 0.5143 0.4971 0.2322 0.109 Uiso 1 1 calc R
C12 C 0.6345(6) 0.4729(5) 0.2097(3) 0.064(2) Uani 1 1 d .
C13 C 0.6114(6) 0.4979(5) 0.1589(4) 0.067(2) Uani 1 1 d .
H13A H 0.6601 0.4831 0.1405 0.081 Uiso 1 1 calc R
H13B H 0.5594 0.4692 0.1467 0.081 Uiso 1 1 calc R
C14 C 0.7156(7) 0.7677(5) 0.1198(4) 0.079(3) Uani 1 1 d .
C15 C 0.6780(11) 0.8498(6) 0.1126(6) 0.147(6) Uani 1 1 d .
H15A H 0.7234 0.8831 0.1022 0.220 Uiso 1 1 calc R
H15B H 0.6590 0.8687 0.1420 0.220 Uiso 1 1 calc R
H15C H 0.6283 0.8489 0.0893 0.220 Uiso 1 1 calc R
C16 C 0.7526(8) 0.7404(7) 0.0739(4) 0.094(3) Uani 1 1 d .
H16A H 0.7752 0.6888 0.0780 0.140 Uiso 1 1 calc R
H16B H 0.7998 0.7741 0.0661 0.140 Uiso 1 1 calc R
H16C H 0.7061 0.7410 0.0487 0.140 Uiso 1 1 calc R
C17 C 0.7890(8) 0.7745(7) 0.1591(4) 0.092(3) Uani 1 1 d .
H17A H 0.8151 0.7247 0.1654 0.138 Uiso 1 1 calc R
H17B H 0.7649 0.7937 0.1871 0.138 Uiso 1 1 calc R
H17C H 0.8337 0.8094 0.1496 0.138 Uiso 1 1 calc R
C18 C 0.3924(7) 0.7154(7) 0.1438(5) 0.107(4) Uani 1 1 d .
H18A H 0.3517 0.6728 0.1435 0.160 Uiso 1 1 calc R
H18B H 0.3783 0.7470 0.1164 0.160 Uiso 1 1 calc R
H18C H 0.3876 0.7455 0.1718 0.160 Uiso 1 1 calc R
C19 C 0.8198(7) 0.3714(7) 0.2856(4) 0.083(3) Uani 1 1 d .
C20 C 0.8221(8) 0.3382(8) 0.3364(4) 0.107(4) Uani 1 1 d .
H20A H 0.8150 0.3793 0.3584 0.161 Uiso 1 1 calc R
H20B H 0.8781 0.3130 0.3441 0.161 Uiso 1 1 calc R
H20C H 0.7747 0.3017 0.3382 0.161 Uiso 1 1 calc R
C21 C 0.8995(8) 0.4259(10) 0.2852(5) 0.132(6) Uani 1 1 d .
H21A H 0.9016 0.4477 0.2542 0.198 Uiso 1 1 calc R
H21B H 0.9533 0.3978 0.2934 0.198 Uiso 1 1 calc R
H21C H 0.8936 0.4665 0.3077 0.198 Uiso 1 1 calc R
C22 C 0.8295(9) 0.3009(8) 0.2543(4) 0.114(5) Uani 1 1 d .
H22A H 0.7783 0.2683 0.2557 0.172 Uiso 1 1 calc R
H22B H 0.8820 0.2728 0.2653 0.172 Uiso 1 1 calc R
H22C H 0.8342 0.3171 0.2223 0.172 Uiso 1 1 calc R
C23 C 0.5097(11) 0.4580(10) 0.3210(6) 0.153(7) Uani 1 1 d .
H23A H 0.5339 0.4624 0.3532 0.230 Uiso 1 1 calc R
H23B H 0.4734 0.4126 0.3175 0.230 Uiso 1 1 calc R
H23C H 0.4742 0.5026 0.3126 0.230 Uiso 1 1 calc R
C24 C 1.0277(6) 0.4047(5) 0.1462(3) 0.062(2) Uani 1 1 d .
C25 C 1.1210(5) 0.4118(6) 0.1539(3) 0.066(2) Uani 1 1 d .
C26 C 1.1720(6) 0.3595(6) 0.1308(3) 0.074(3) Uani 1 1 d .
H26 H 1.2336 0.3647 0.1347 0.089 Uiso 1 1 calc R
C27 C 1.1388(7) 0.3020(7) 0.1031(4) 0.078(3) Uani 1 1 d .
C28 C 1.0466(7) 0.2928(6) 0.0984(3) 0.073(3) Uani 1 1 d .
H28 H 1.0219 0.2525 0.0802 0.088 Uiso 1 1 calc R
C29 C 0.9922(6) 0.3416(5) 0.1200(3) 0.059(2) Uani 1 1 d .
C30 C 0.7994(5) 0.4033(5) 0.0565(3) 0.056(2) Uani 1 1 d .
C31 C 0.7532(5) 0.4107(5) 0.0115(3) 0.060(2) Uani 1 1 d .
C32 C 0.7527(7) 0.3455(6) -0.0182(3) 0.077(3) Uani 1 1 d .
H32 H 0.7230 0.3493 -0.0481 0.092 Uiso 1 1 calc R
C33 C 0.7936(7) 0.2759(6) -0.0055(4) 0.077(3) Uani 1 1 d .
C34 C 0.8376(6) 0.2717(6) 0.0381(3) 0.070(2) Uani 1 1 d .
H34 H 0.8658 0.2258 0.0472 0.084 Uiso 1 1 calc R
C35 C 0.8422(6) 0.3325(5) 0.0695(3) 0.057(2) Uani 1 1 d .
C36 C 0.8930(6) 0.3239(5) 0.1168(3) 0.060(2) Uani 1 1 d .
H36A H 0.8856 0.2713 0.1273 0.072 Uiso 1 1 calc R
H36B H 0.8657 0.3572 0.1389 0.072 Uiso 1 1 calc R
C37 C 1.1653(7) 0.4724(7) 0.1874(4) 0.085(3) Uani 1 1 d .
C38 C 1.2665(7) 0.4641(9) 0.1949(5) 0.118(5) Uani 1 1 d .
H38A H 1.2924 0.4737 0.1657 0.177 Uiso 1 1 calc R
H38B H 1.2812 0.4128 0.2056 0.177 Uiso 1 1 calc R
H38C H 1.2894 0.5006 0.2182 0.177 Uiso 1 1 calc R
C39 C 1.1275(8) 0.4606(8) 0.2366(4) 0.103(4) Uani 1 1 d .
H39A H 1.1462 0.5025 0.2572 0.155 Uiso 1 1 calc R
H39B H 1.1494 0.4129 0.2502 0.155 Uiso 1 1 calc R
H39C H 1.0637 0.4591 0.2327 0.155 Uiso 1 1 calc R
C40 C 1.1468(7) 0.5544(7) 0.1694(5) 0.095(3) Uani 1 1 d .
H40A H 1.1715 0.5907 0.1924 0.143 Uiso 1 1 calc R
H40B H 1.0838 0.5622 0.1643 0.143 Uiso 1 1 calc R
H40C H 1.1736 0.5617 0.1402 0.143 Uiso 1 1 calc R
C41 C 1.2009(8) 0.2479(8) 0.0783(5) 0.115(4) Uani 1 1 d .
H41A H 1.2598 0.2509 0.0938 0.172 Uiso 1 1 calc R
H41B H 1.2024 0.2632 0.0458 0.172 Uiso 1 1 calc R
H41C H 1.1795 0.1960 0.0797 0.172 Uiso 1 1 calc R
C42 C 0.7051(7) 0.4854(6) -0.0048(3) 0.073(3) Uani 1 1 d .
C43 C 0.6540(9) 0.4772(8) -0.0539(4) 0.108(4) Uani 1 1 d .
H43A H 0.6938 0.4594 -0.0763 0.161 Uiso 1 1 calc R
H43B H 0.6299 0.5263 -0.0639 0.161 Uiso 1 1 calc R
H43C H 0.6065 0.4408 -0.0522 0.161 Uiso 1 1 calc R
C44 C 0.7728(9) 0.5517(7) -0.0076(4) 0.101(4) Uani 1 1 d .
H44A H 0.7966 0.5652 0.0237 0.151 Uiso 1 1 calc R
H44B H 0.7436 0.5958 -0.0223 0.151 Uiso 1 1 calc R
H44C H 0.8202 0.5355 -0.0259 0.151 Uiso 1 1 calc R
C45 C 0.6372(8) 0.5088(8) 0.0302(4) 0.100(4) Uani 1 1 d .
H45A H 0.5990 0.4658 0.0354 0.151 Uiso 1 1 calc R
H45B H 0.6021 0.5512 0.0175 0.151 Uiso 1 1 calc R
H45C H 0.6681 0.5238 0.0597 0.151 Uiso 1 1 calc R
C46 C 0.7871(10) 0.2086(8) -0.0398(5) 0.128(5) Uani 1 1 d .
H46A H 0.8186 0.1651 -0.0257 0.192 Uiso 1 1 calc R
H46B H 0.8129 0.2228 -0.0684 0.192 Uiso 1 1 calc R
H46C H 0.7258 0.1951 -0.0469 0.192 Uiso 1 1 calc R
C47 C 0.9844(7) 0.5521(6) 0.0643(3) 0.078(3) Uani 1 1 d .
H47A H 0.9456 0.5119 0.0507 0.094 Uiso 1 1 calc R
H47B H 1.0391 0.5287 0.0776 0.094 Uiso 1 1 calc R
C48 C 1.0032(8) 0.6106(7) 0.0275(4) 0.101(4) Uani 1 1 d .
H48A H 1.0653 0.6088 0.0209 0.121 Uiso 1 1 calc R
H48B H 0.9666 0.6012 -0.0016 0.121 Uiso 1 1 calc R
C49 C 0.9820(14) 0.6847(8) 0.0474(6) 0.176(9) Uani 1 1 d .
H49A H 0.9271 0.7047 0.0319 0.211 Uiso 1 1 calc R
H49B H 1.0292 0.7215 0.0433 0.211 Uiso 1 1 calc R
C50 C 0.9720(8) 0.6718(6) 0.0991(4) 0.092(3) Uani 1 1 d .
H50A H 1.0286 0.6776 0.1176 0.110 Uiso 1 1 calc R
H50B H 0.9293 0.7074 0.1108 0.110 Uiso 1 1 calc R
C51 C 0.9665(8) 0.6350(9) 0.2370(5) 0.121(5) Uani 1 1 d .
H51A H 0.9905 0.6665 0.2128 0.145 Uiso 1 1 calc R
H51B H 1.0098 0.5955 0.2466 0.145 Uiso 1 1 calc R
C52 C 0.9483(10) 0.6827(13) 0.2776(6) 0.189(10) Uani 1 1 d D
H52A H 0.9861 0.6671 0.3052 0.227 Uiso 1 1 calc R
H52B H 0.9604 0.7364 0.2711 0.227 Uiso 1 1 calc R
C53 C 0.8548(9) 0.6729(10) 0.2863(5) 0.141(6) Uani 1 1 d D
H53A H 0.8243 0.7222 0.2845 0.169 Uiso 1 1 calc R
H53B H 0.8497 0.6512 0.3174 0.169 Uiso 1 1 calc R
C54 C 0.8162(7) 0.6207(7) 0.2498(3) 0.083(3) Uani 1 1 d .
H54A H 0.7671 0.6456 0.2315 0.100 Uiso 1 1 calc R
H54B H 0.7939 0.5746 0.2641 0.100 Uiso 1 1 calc R
C55 C 0.589(3) 0.210(2) 0.0386(14) 0.177(15) Uiso 0.50 1 d PD
C55' C 0.569(4) 0.292(3) 0.0297(11) 0.21(2) Uiso 0.50 1 d PD
C56 C 0.542(4) 0.226(3) -0.0089(18) 0.24(3) Uiso 0.50 1 d PD
C56' C 0.498(3) 0.243(4) 0.0039(18) 0.21(2) Uiso 0.50 1 d PD
C57 C 0.488(2) 0.297(2) -0.0022(13) 0.144(12) Uiso 0.50 1 d PD
C57' C 0.426(3) 0.265(3) 0.0342(16) 0.184(16) Uiso 0.50 1 d PD
C58 C 0.501(3) 0.327(2) 0.0475(14) 0.203(19) Uiso 0.50 1 d PD
C58' C 0.460(2) 0.300(3) 0.0801(17) 0.23(2) Uiso 0.50 1 d PD
C59 C 0.479(2) 0.3023(18) 0.2196(13) 0.144(12) Uiso 0.50 1 d PD
C59' C 0.528(3) 0.260(3) 0.2330(11) 0.159(14) Uiso 0.50 1 d PD
C60 C 0.393(2) 0.2585(17) 0.2186(14) 0.136(12) Uiso 0.50 1 d PD
C60' C 0.430(3) 0.243(3) 0.2381(14) 0.163(15) Uiso 0.50 1 d PD
C61 C 0.429(2) 0.1768(18) 0.2182(15) 0.144(12) Uiso 0.50 1 d PD
C61' C 0.397(3) 0.206(3) 0.1921(14) 0.179(16) Uiso 0.50 1 d PD
C62 C 0.521(3) 0.172(2) 0.2027(16) 0.197(12) Uiso 0.50 1 d PD
C62' C 0.439(2) 0.268(3) 0.1629(15) 0.197(12) Uiso 0.50 1 d PD
C63 C 0.706(3) 0.134(2) 0.1027(12) 0.172(10) Uiso 0.50 1 d PD
C63' C 0.827(2) 0.114(2) 0.1440(16) 0.172(10) Uiso 0.50 1 d PD
C64 C 0.690(3) 0.058(3) 0.124(2) 0.233(17) Uiso 0.50 1 d PD
C64' C 0.759(4) 0.064(4) 0.1156(17) 0.233(17) Uiso 0.50 1 d PD
C65 C 0.785(3) 0.050(2) 0.1474(17) 0.183(12) Uiso 0.50 1 d PD
C65' C 0.708(3) 0.049(3) 0.1600(17) 0.183(12) Uiso 0.50 1 d PD
C66 C 0.790(3) 0.125(2) 0.1762(15) 0.171(11) Uiso 0.50 1 d PD
C66' C 0.724(3) 0.124(2) 0.1859(12) 0.171(11) Uiso 0.50 1 d PD

loop_
_atom_site_aniso_label
_atom_site_aniso_U_11
_atom_site_aniso_U_22
_atom_site_aniso_U_33
_atom_site_aniso_U_23
_atom_site_aniso_U_13
_atom_site_aniso_U_12
Yb1 0.0510(2) 0.0534(2) 0.0479(2) -0.00587(16) 0.00986(15) -0.00193(17)
K1 0.0775(15) 0.0737(15) 0.140(2) -0.0219(15) 0.0018(15) -0.0058(12)
O1 0.061(4) 0.053(3) 0.071(4) -0.012(3) 0.010(3) 0.002(3)
O2 0.055(3) 0.074(4) 0.056(3) 0.003(3) 0.010(3) 0.000(3)
O3 0.062(4) 0.067(4) 0.059(3) -0.009(3) 0.013(3) 0.000(3)
O4 0.071(4) 0.055(3) 0.053(3) -0.016(3) 0.004(3) 0.002(3)
O5 0.078(4) 0.069(4) 0.070(4) 0.003(3) 0.028(3) -0.009(3)
O6 0.066(4) 0.093(5) 0.068(4) -0.035(4) 0.006(3) -0.006(3)
C1 0.055(5) 0.060(5) 0.056(5) -0.016(4) 0.001(4) 0.009(4)
C2 0.076(6) 0.049(5) 0.075(6) -0.016(4) 0.006(5) 0.011(4)
C3 0.088(7) 0.068(6) 0.078(7) -0.006(5) 0.001(5) 0.027(6)
C4 0.064(6) 0.071(6) 0.091(7) -0.016(6) -0.004(5) 0.020(5)
C5 0.057(6) 0.077(6) 0.090(7) -0.019(6) 0.003(5) 0.004(5)
C6 0.058(5) 0.063(5) 0.066(5) -0.011(4) -0.001(4) 0.009(4)
C7 0.061(5) 0.056(5) 0.056(5) -0.015(4) 0.025(4) -0.019(4)
C8 0.082(6) 0.066(6) 0.057(5) 0.004(4) 0.017(5) -0.007(5)
C9 0.103(9) 0.083(7) 0.087(7) 0.014(6) 0.043(6) 0.005(7)
C10 0.135(11) 0.095(8) 0.120(10) 0.030(8) 0.091(9) 0.021(8)
C11 0.078(7) 0.079(7) 0.121(10) 0.016(7) 0.048(7) 0.009(6)
C12 0.057(5) 0.060(5) 0.078(6) -0.006(5) 0.018(4) -0.006(4)
C13 0.051(5) 0.068(6) 0.083(7) -0.011(5) 0.004(4) 0.002(4)
C14 0.094(7) 0.050(5) 0.094(8) -0.001(5) 0.016(6) 0.011(5)
C15 0.180(15) 0.053(6) 0.217(18) 0.019(9) 0.078(13) 0.014(8)
C16 0.092(8) 0.095(8) 0.095(8) 0.012(7) 0.016(6) -0.002(7)
C17 0.102(8) 0.082(7) 0.091(8) -0.017(6) 0.003(6) -0.023(6)
C18 0.072(7) 0.105(9) 0.139(11) -0.022(8) -0.012(7) 0.031(7)
C19 0.077(7) 0.106(8) 0.066(6) 0.025(6) 0.015(5) -0.005(6)
C20 0.118(10) 0.138(11) 0.069(7) 0.043(7) 0.022(6) -0.006(8)
C21 0.092(9) 0.201(17) 0.100(9) 0.069(10) -0.011(7) -0.029(10)
C22 0.122(10) 0.128(11) 0.095(9) 0.028(8) 0.016(8) 0.053(9)
C23 0.174(16) 0.160(14) 0.141(13) 0.052(11) 0.106(12) 0.042(12)
C24 0.072(6) 0.063(5) 0.051(5) 0.006(4) 0.013(4) 0.009(5)
C25 0.045(5) 0.085(6) 0.069(6) 0.006(5) 0.003(4) 0.012(5)
C26 0.052(5) 0.101(8) 0.069(6) 0.012(6) 0.006(4) 0.023(5)
C27 0.070(6) 0.094(8) 0.072(7) 0.007(6) 0.014(5) 0.031(6)
C28 0.088(7) 0.074(6) 0.060(6) 0.001(5) 0.017(5) 0.023(5)
C29 0.067(5) 0.064(5) 0.048(5) 0.011(4) 0.015(4) 0.008(4)
C30 0.046(4) 0.070(5) 0.053(5) -0.002(4) 0.011(4) -0.005(4)
C31 0.053(5) 0.071(6) 0.054(5) -0.008(4) 0.002(4) -0.004(4)
C32 0.075(6) 0.097(8) 0.058(6) -0.021(5) 0.000(5) -0.006(6)
C33 0.089(7) 0.069(6) 0.071(6) -0.027(5) 0.003(5) -0.001(6)
C34 0.080(6) 0.062(6) 0.069(6) -0.018(5) 0.005(5) -0.003(5)
C35 0.060(5) 0.059(5) 0.054(5) -0.005(4) 0.011(4) -0.006(4)
C36 0.071(6) 0.051(5) 0.060(5) 0.002(4) 0.018(4) 0.000(4)
C37 0.053(6) 0.116(9) 0.084(7) -0.001(6) 0.004(5) -0.003(6)
C38 0.063(7) 0.162(13) 0.126(11) -0.024(9) -0.004(7) 0.000(7)
C39 0.081(8) 0.144(12) 0.082(8) -0.013(7) -0.002(6) -0.009(7)
C40 0.069(7) 0.096(8) 0.120(9) -0.011(8) 0.005(6) -0.009(6)
C41 0.089(8) 0.127(11) 0.130(11) -0.010(9) 0.024(8) 0.045(8)
C42 0.074(6) 0.087(7) 0.057(5) -0.005(5) -0.004(5) 0.013(5)
C43 0.119(10) 0.131(11) 0.068(7) -0.003(7) -0.017(7) 0.030(8)
C44 0.123(10) 0.087(8) 0.091(8) 0.016(7) -0.002(7) -0.005(8)
C45 0.098(9) 0.123(10) 0.079(7) -0.011(7) 0.002(6) 0.041(7)
C46 0.151(13) 0.116(10) 0.112(10) -0.062(9) -0.017(9) 0.016(9)
C47 0.085(7) 0.086(7) 0.068(6) -0.004(5) 0.028(5) -0.003(6)
C48 0.095(8) 0.115(10) 0.097(8) 0.024(7) 0.039(7) -0.003(7)
C49 0.27(2) 0.076(8) 0.203(18) 0.036(10) 0.172(17) 0.015(11)
C50 0.101(8) 0.061(6) 0.119(9) 0.007(6) 0.036(7) -0.010(6)
C51 0.087(8) 0.159(13) 0.115(10) -0.078(10) 0.003(7) -0.022(8)
C52 0.123(12) 0.29(2) 0.154(15) -0.147(17) 0.034(11) -0.086(15)
C53 0.120(11) 0.189(16) 0.117(11) -0.095(11) 0.030(9) -0.035(11)
C54 0.085(7) 0.099(8) 0.069(6) -0.026(6) 0.023(5) -0.014(6)

loop_
_atom_type_symbol
_atom_type_description
_atom_type_scat_dispersion_real
_atom_type_scat_dispersion_imag
_atom_type_scat_source
C C 0.0033 0.0016 'International Tables Vol C Tables 4.2.6.8 and 6.1.1.4'
H H 0.0000 0.0000 'International Tables Vol C Tables 4.2.6.8 and 6.1.1.4'
K K 0.2009 0.2494 'International Tables Vol C Tables 4.2.6.8 and 6.1.1.4'
O O 0.0106 0.0060 'International Tables Vol C Tables 4.2.6.8 and 6.1.1.4'
Yb Yb -0.3850 5.5486 'International Tables Vol C Tables 4.2.6.8 and 6.1.1.4'

loop_
_geom_angle_atom_site_label_1
_geom_angle_atom_site_label_2
_geom_angle_atom_site_label_3
_geom_angle
O4 Yb1 O1 93.5(2)
O4 Yb1 O2 92.7(2)
O1 Yb1 O2 96.4(2)
O4 Yb1 O3 96.9(2)
O1 Yb1 O3 166.6(2)
O2 Yb1 O3 91.6(2)
O4 Yb1 O5 86.0(2)
O1 Yb1 O5 91.5(2)
O2 Yb1 O5 172.0(2)
O3 Yb1 O5 80.8(2)
O4 Yb1 O6 172.4(2)
O1 Yb1 O6 79.1(2)
O2 Yb1 O6 89.6(2)
O3 Yb1 O6 90.3(2)
O5 Yb1 O6 92.8(2)
O4 Yb1 K1 55.42(17)
O1 Yb1 K1 96.81(15)
O2 Yb1 K1 37.25(16)
O3 Yb1 K1 96.06(16)
O5 Yb1 K1 140.80(16)
O6 Yb1 K1 126.41(16)
O7' K1 O9 91.6(8)
O7' K1 O8' 68.8(9)
O9 K1 O8' 82.0(8)
O7' K1 O7 11.1(9)
O9 K1 O7 82.7(8)
O8' K1 O7 74.2(8)
O7' K1 O9' 96.0(8)
O9 K1 O9' 9.0(10)
O8' K1 O9' 90.9(8)
O7 K1 O9' 86.2(8)
O7' K1 O2 142.8(6)
O9 K1 O2 125.2(6)
O8' K1 O2 117.0(6)
O7 K1 O2 149.8(6)
O9' K1 O2 119.7(6)
O7' K1 O8 78.9(9)
O9 K1 O8 74.6(8)
O8' K1 O8 12.0(8)
O7 K1 O8 83.0(8)
O9' K1 O8 83.2(7)
O2 K1 O8 113.2(6)
O7' K1 C7 135.2(6)
O9 K1 C7 126.4(6)
O8' K1 C7 91.7(6)
O7 K1 C7 146.3(6)
O9' K1 C7 125.3(6)
O2 K1 C7 25.33(17)
O8 K1 C7 88.6(5)
O7' K1 C12 110.4(6)
O9 K1 C12 142.8(6)
O8' K1 C12 78.8(6)
O7 K1 C12 121.4(6)
O9' K1 C12 145.4(6)
O2 K1 C12 43.92(19)
O8 K1 C12 80.5(5)
C7 K1 C12 24.9(2)
O7' K1 C35 95.3(6)
O9 K1 C35 85.7(6)
O8' K1 C35 159.5(6)
O7 K1 C35 88.1(6)
O9' K1 C35 77.5(6)
O2 K1 C35 83.46(19)
O8 K1 C35 159.2(5)
C7 K1 C35 108.8(2)
C12 K1 C35 120.1(2)
O7' K1 C30 87.2(6)
O9 K1 C30 108.4(6)
O8' K1 C30 154.4(7)
O7 K1 C30 83.8(6)
O9' K1 C30 100.7(6)
O2 K1 C30 76.81(19)
O8 K1 C30 165.9(6)
C7 K1 C30 99.8(2)
C12 K1 C30 102.5(2)
C35 K1 C30 23.9(2)
O7' K1 Yb1 124.1(6)
O9 K1 Yb1 131.1(6)
O8' K1 Yb1 138.3(6)
O7 K1 Yb1 126.9(6)
O9' K1 Yb1 122.6(6)
O2 K1 Yb1 27.06(11)
O8 K1 Yb1 138.1(5)
C7 K1 Yb1 49.84(14)
C12 K1 Yb1 59.45(15)
C35 K1 Yb1 61.23(15)
C30 K1 Yb1 50.20(14)
C1 O1 Yb1 157.8(6)
C7 O2 Yb1 138.3(6)
C7 O2 K1 89.2(4)
Yb1 O2 K1 115.7(2)
C24 O3 Yb1 145.3(5)
C30 O4 Yb1 156.3(5)
C50 O5 C47 106.7(7)
C50 O5 Yb1 136.6(6)
C47 O5 Yb1 116.5(5)
C51 O6 C54 109.1(7)
C51 O6 Yb1 132.1(6)
C54 O6 Yb1 118.9(5)
C55 O7 C58 117(3)
C55 O7 K1 121(2)
C58 O7 K1 119(2)
C58' O7' C55' 103(3)
C58' O7' K1 132(2)
C55' O7' K1 124(3)
C62 O8 C59 111(3)
C62 O8 K1 129(2)
C59 O8 K1 119(2)
C62' O8' C59' 106(3)
C62' O8' K1 131(2)
C59' O8' K1 121(2)
C63 O9 C66 106(3)
C63 O9 C63' 77(2)
C66 O9 C63' 36(2)
C63 O9 K1 112(2)
C66 O9 K1 134(2)
C63' O9 K1 133.5(19)
C66' O9' C63' 86(3)
C66' O9' K1 112(2)
C63' O9' K1 150(2)
O1 C1 C6 118.9(8)
O1 C1 C2 122.7(8)
C6 C1 C2 118.4(8)
C3 C2 C1 117.7(9)
C3 C2 C14 121.1(9)
C1 C2 C14 121.2(8)
C4 C3 C2 125.0(9)
C4 C3 H3 117.5
C2 C3 H3 117.5
C5 C4 C3 115.9(9)
C5 C4 C18 122.6(11)
C3 C4 C18 121.5(10)
C4 C5 C6 122.8(10)
C4 C5 H5 118.6
C6 C5 H5 118.6
C5 C6 C1 120.2(9)
C5 C6 C13 119.9(9)
C1 C6 C13 119.9(8)
O2 C7 C8 121.6(8)
O2 C7 C12 117.8(8)
C8 C7 C12 120.4(8)
O2 C7 K1 65.4(4)
C8 C7 K1 115.4(6)
C12 C7 K1 85.1(5)
C7 C8 C9 117.4(9)
C7 C8 C19 121.9(8)
C9 C8 C19 120.6(9)
C10 C9 C8 123.8(11)
C10 C9 H9 118.1
C8 C9 H9 118.1
C9 C10 C11 117.6(10)
C9 C10 C23 124.6(13)
C11 C10 C23 117.7(13)
C10 C11 C12 121.7(11)
C10 C11 H11 119.1
C12 C11 H11 119.1
C11 C12 C7 118.7(10)
C11 C12 C13 119.4(9)
C7 C12 C13 121.9(8)
C11 C12 K1 126.9(7)
C7 C12 K1 70.0(5)
C13 C12 K1 74.9(5)
C6 C13 C12 117.1(8)
C6 C13 H13A 108.0
C12 C13 H13A 108.0
C6 C13 H13B 108.0
C12 C13 H13B 108.0
H13A C13 H13B 107.3
C17 C14 C16 110.8(9)
C17 C14 C15 105.4(11)
C16 C14 C15 109.2(10)
C17 C14 C2 111.5(9)
C16 C14 C2 108.5(8)
C15 C14 C2 111.5(9)
C14 C15 H15A 109.5
C14 C15 H15B 109.5
H15A C15 H15B 109.5
C14 C15 H15C 109.5
H15A C15 H15C 109.5
H15B C15 H15C 109.5
C14 C16 H16A 109.5
C14 C16 H16B 109.5
H16A C16 H16B 109.5
C14 C16 H16C 109.5
H16A C16 H16C 109.5
H16B C16 H16C 109.5
C14 C17 H17A 109.5
C14 C17 H17B 109.5
H17A C17 H17B 109.5
C14 C17 H17C 109.5
H17A C17 H17C 109.5
H17B C17 H17C 109.5
C4 C18 H18A 109.5
C4 C18 H18B 109.5
H18A C18 H18B 109.5
C4 C18 H18C 109.5
H18A C18 H18C 109.5
H18B C18 H18C 109.5
C8 C19 C22 109.8(9)
C8 C19 C21 110.4(10)
C22 C19 C21 112.3(11)
C8 C19 C20 113.7(9)
C22 C19 C20 104.3(10)
C21 C19 C20 106.1(9)
C19 C20 H20A 109.5
C19 C20 H20B 109.5
H20A C20 H20B 109.5
C19 C20 H20C 109.5
H20A C20 H20C 109.5
H20B C20 H20C 109.5
C19 C21 H21A 109.5
C19 C21 H21B 109.5
H21A C21 H21B 109.5
C19 C21 H21C 109.5
H21A C21 H21C 109.5
H21B C21 H21C 109.5
C19 C22 H22A 109.5
C19 C22 H22B 109.5
H22A C22 H22B 109.5
C19 C22 H22C 109.5
H22A C22 H22C 109.5
H22B C22 H22C 109.5
C10 C23 H23A 109.5
C10 C23 H23B 109.5
H23A C23 H23B 109.5
C10 C23 H23C 109.5
H23A C23 H23C 109.5
H23B C23 H23C 109.5
O3 C24 C29 119.8(8)
O3 C24 C25 121.3(8)
C29 C24 C25 118.9(8)
C26 C25 C24 117.0(9)
C26 C25 C37 120.6(8)
C24 C25 C37 122.4(8)
C27 C26 C25 124.5(9)
C27 C26 H26 117.7
C25 C26 H26 117.7
C26 C27 C28 117.6(9)
C26 C27 C41 120.6(10)
C28 C27 C41 121.9(11)
C29 C28 C27 121.4(10)
C29 C28 H28 119.3
C27 C28 H28 119.3
C28 C29 C24 120.4(9)
C28 C29 C36 118.3(9)
C24 C29 C36 121.3(8)
O4 C30 C31 121.7(8)
O4 C30 C35 118.6(7)
C31 C30 C35 119.7(8)
O4 C30 K1 81.2(4)
C31 C30 K1 116.1(5)
C35 C30 K1 72.9(5)
C32 C31 C30 116.5(9)
C32 C31 C42 121.1(8)
C30 C31 C42 122.4(8)
C33 C32 C31 124.1(9)
C33 C32 H32 117.9
C31 C32 H32 117.9
C34 C33 C32 117.2(9)
C34 C33 C46 123.0(11)
C32 C33 C46 119.9(10)
C33 C34 C35 122.9(10)
C33 C34 H34 118.5
C35 C34 H34 118.5
C34 C35 C30 119.6(8)
C34 C35 C36 119.9(8)
C30 C35 C36 120.6(7)
C34 C35 K1 111.1(6)
C30 C35 K1 83.1(5)
C36 C35 K1 76.9(4)
C35 C36 C29 117.5(7)
C35 C36 H36A 107.9
C29 C36 H36A 107.9
C35 C36 H36B 107.9
C29 C36 H36B 107.9
H36A C36 H36B 107.2
C40 C37 C38 106.7(10)
C40 C37 C25 111.9(9)
C38 C37 C25 113.7(10)
C40 C37 C39 110.5(10)
C38 C37 C39 107.1(10)
C25 C37 C39 106.9(9)
C37 C38 H38A 109.5
C37 C38 H38B 109.5
H38A C38 H38B 109.5
C37 C38 H38C 109.5
H38A C38 H38C 109.5
H38B C38 H38C 109.5
C37 C39 H39A 109.5
C37 C39 H39B 109.5
H39A C39 H39B 109.5
C37 C39 H39C 109.5
H39A C39 H39C 109.5
H39B C39 H39C 109.5
C37 C40 H40A 109.5
C37 C40 H40B 109.5
H40A C40 H40B 109.5
C37 C40 H40C 109.5
H40A C40 H40C 109.5
H40B C40 H40C 109.5
C27 C41 H41A 109.5
C27 C41 H41B 109.5
H41A C41 H41B 109.5
C27 C41 H41C 109.5
H41A C41 H41C 109.5
H41B C41 H41C 109.5
C31 C42 C45 110.5(9)
C31 C42 C44 110.2(9)
C45 C42 C44 108.3(10)
C31 C42 C43 112.5(8)
C45 C42 C43 107.3(9)
C44 C42 C43 107.9(10)
C42 C43 H43A 109.5
C42 C43 H43B 109.5
H43A C43 H43B 109.5
C42 C43 H43C 109.5
H43A C43 H43C 109.5
H43B C43 H43C 109.5
C42 C44 H44A 109.5
C42 C44 H44B 109.5
H44A C44 H44B 109.5
C42 C44 H44C 109.5
H44A C44 H44C 109.5
H44B C44 H44C 109.5
C42 C45 H45A 109.5
C42 C45 H45B 109.5
H45A C45 H45B 109.5
C42 C45 H45C 109.5
H45A C45 H45C 109.5
H45B C45 H45C 109.5
C33 C46 H46A 109.5
C33 C46 H46B 109.5
H46A C46 H46B 109.5
C33 C46 H46C 109.5
H46A C46 H46C 109.5
H46B C46 H46C 109.5
O5 C47 C48 105.7(9)
O5 C47 H47A 110.6
C48 C47 H47A 110.6
O5 C47 H47B 110.6
C48 C47 H47B 110.6
H47A C47 H47B 108.7
C49 C48 C47 105.6(10)
C49 C48 H48A 110.6
C47 C48 H48A 110.6
C49 C48 H48B 110.6
C47 C48 H48B 110.6
H48A C48 H48B 108.8
C48 C49 C50 106.8(11)
C48 C49 H49A 110.4
C50 C49 H49A 110.4
C48 C49 H49B 110.4
C50 C49 H49B 110.4
H49A C49 H49B 108.6
O5 C50 C49 103.1(10)
O5 C50 H50A 111.1
C49 C50 H50A 111.1
O5 C50 H50B 111.1
C49 C50 H50B 111.1
H50A C50 H50B 109.1
O6 C51 C52 108.3(10)
O6 C51 H51A 110.0
C52 C51 H51A 110.0
O6 C51 H51B 110.0
C52 C51 H51B 110.0
H51A C51 H51B 108.4
C53 C52 C51 108.2(10)
C53 C52 H52A 110.1
C51 C52 H52A 110.1
C53 C52 H52B 110.1
C51 C52 H52B 110.1
H52A C52 H52B 108.4
C52 C53 C54 106.7(10)
C52 C53 H53A 110.4
C54 C53 H53A 110.4
C52 C53 H53B 110.4
C54 C53 H53B 110.4
H53A C53 H53B 108.6
C53 C54 O6 107.6(9)
C53 C54 H54A 110.2
O6 C54 H54A 110.2
C53 C54 H54B 110.2
O6 C54 H54B 110.2
H54A C54 H54B 108.5
O7 C55 C56 105(3)
O7' C55' C56' 111(4)
C57 C56 C55 105(4)
C57' C56' C55' 95(4)
C56 C57 C58 112(3)
C56' C57' C58' 113(4)
O7 C58 C57 100(3)
O7' C58' C57' 104(3)
O8 C59 C60 108(2)
O8' C59' C60' 103(3)
C59 C60 C61 99(3)
C61' C60' C59' 105(3)
C62 C61 C60 113(3)
C60' C61' C62' 93(3)
O8 C62 C61 103(3)
O8' C62' C61' 104(3)
O9 C63 C64 93(4)
O9' C63' C64' 83(3)
O9' C63' O9 7.9(17)
C64' C63' O9 78(3)
O9' C63' C66' 46.1(14)
C64' C63' C66' 81(3)
O9 C63' C66' 39.3(14)
C63 C64 C65 94(4)
C63' C64' C65' 91(3)
C66 C65 C64 99(4)
C66' C65' C64' 101(3)
O9 C66 C65 100(3)
O9' C66' C65' 96(3)
O9' C66' C63' 47.4(14)
C65' C66' C63' 75(3)

loop_
_geom_bond_atom_site_label_1
_geom_bond_atom_site_label_2
_geom_bond_distance
Yb1 O4 2.098(5)
Yb1 O1 2.148(6)
Yb1 O2 2.155(6)
Yb1 O3 2.162(6)
Yb1 O5 2.429(6)
Yb1 O6 2.448(6)
Yb1 K1 4.268(3)
K1 O7' 2.56(3)
K1 O9 2.66(3)
K1 O8' 2.75(3)
K1 O7 2.78(3)
K1 O9' 2.84(3)
K1 O2 2.867(6)
K1 O8 2.94(3)
K1 C7 3.152(8)
K1 C12 3.341(9)
K1 C35 3.349(9)
K1 C30 3.478(8)
O1 C1 1.319(9)
O2 C7 1.349(9)
O3 C24 1.350(10)
O4 C30 1.335(10)
O5 C50 1.422(11)
O5 C47 1.461(11)
O6 C51 1.406(12)
O6 C54 1.465(10)
O7 C55 1.435(19)
O7 C58 1.455(19)
O7' C58' 1.445(19)
O7' C55' 1.447(19)
O8 C62 1.439(19)
O8 C59 1.484(18)
O8' C62' 1.440(19)
O8' C59' 1.455(19)
O9 C63 1.463(19)
O9 C66 1.483(19)
O9 C63' 1.90(5)
O9' C66' 1.468(19)
O9' C63' 1.500(19)
C1 C6 1.403(12)
C1 C2 1.417(12)
C2 C3 1.388(13)
C2 C14 1.547(14)
C3 C4 1.382(14)
C3 H3 0.9300
C4 C5 1.369(13)
C4 C18 1.495(13)
C5 C6 1.395(12)
C5 H5 0.9300
C6 C13 1.492(12)
C7 C8 1.391(12)
C7 C12 1.411(12)
C8 C9 1.396(13)
C8 C19 1.503(14)
C9 C10 1.362(17)
C9 H9 0.9300
C10 C11 1.387(18)
C10 C23 1.546(15)
C11 C12 1.389(13)
C11 H11 0.9300
C12 C13 1.517(14)
C13 H13A 0.9700
C13 H13B 0.9700
C14 C17 1.511(15)
C14 C16 1.535(14)
C14 C15 1.540(14)
C15 H15A 0.9600
C15 H15B 0.9600
C15 H15C 0.9600
C16 H16A 0.9600
C16 H16B 0.9600
C16 H16C 0.9600
C17 H17A 0.9600
C17 H17B 0.9600
C17 H17C 0.9600
C18 H18A 0.9600
C18 H18B 0.9600
C18 H18C 0.9600
C19 C22 1.525(17)
C19 C21 1.531(16)
C19 C20 1.552(13)
C20 H20A 0.9600
C20 H20B 0.9600
C20 H20C 0.9600
C21 H21A 0.9600
C21 H21B 0.9600
C21 H21C 0.9600
C22 H22A 0.9600
C22 H22B 0.9600
C22 H22C 0.9600
C23 H23A 0.9600
C23 H23B 0.9600
C23 H23C 0.9600
C24 C29 1.405(12)
C24 C25 1.412(12)
C25 C26 1.390(13)
C25 C37 1.533(14)
C26 C27 1.342(14)
C26 H26 0.9300
C27 C28 1.395(14)
C27 C41 1.536(14)
C28 C29 1.358(12)
C28 H28 0.9300
C29 C36 1.523(12)
C30 C31 1.411(11)
C30 C35 1.421(12)
C31 C32 1.410(13)
C31 C42 1.538(13)
C32 C33 1.390(14)
C32 H32 0.9300
C33 C34 1.359(13)
C33 C46 1.519(14)
C34 C35 1.379(12)
C34 H34 0.9300
C35 C36 1.497(12)
C36 H36A 0.9700
C36 H36B 0.9700
C37 C40 1.528(16)
C37 C38 1.532(14)
C37 C39 1.566(15)
C38 H38A 0.9600
C38 H38B 0.9600
C38 H38C 0.9600
C39 H39A 0.9600
C39 H39B 0.9600
C39 H39C 0.9600
C40 H40A 0.9600
C40 H40B 0.9600
C40 H40C 0.9600
C41 H41A 0.9600
C41 H41B 0.9600
C41 H41C 0.9600
C42 C45 1.540(15)
C42 C44 1.544(15)
C42 C43 1.544(14)
C43 H43A 0.9600
C43 H43B 0.9600
C43 H43C 0.9600
C44 H44A 0.9600
C44 H44B 0.9600
C44 H44C 0.9600
C45 H45A 0.9600
C45 H45B 0.9600
C45 H45C 0.9600
C46 H46A 0.9600
C46 H46B 0.9600
C46 H46C 0.9600
C47 C48 1.499(14)
C47 H47A 0.9700
C47 H47B 0.9700
C48 C49 1.450(17)
C48 H48A 0.9700
C48 H48B 0.9700
C49 C50 1.505(18)
C49 H49A 0.9700
C49 H49B 0.9700
C50 H50A 0.9700
C50 H50B 0.9700
C51 C52 1.464(17)
C51 H51A 0.9700
C51 H51B 0.9700
C52 C53 1.462(13)
C52 H52A 0.9700
C52 H52B 0.9700
C53 C54 1.462(14)
C53 H53A 0.9700
C53 H53B 0.9700
C54 H54A 0.9700
C54 H54B 0.9700
C55 C56 1.50(2)
C55' C56' 1.51(2)
C56 C57 1.49(2)
C56' C57' 1.49(2)
C57 C58 1.505(19)
C57' C58' 1.49(2)
C59 C60 1.508(19)
C59' C60' 1.518(19)
C60 C61 1.519(19)
C60' C61' 1.507(19)
C61 C62 1.493(19)
C61' C62' 1.523(19)
C63 C64 1.48(2)
C63' C64' 1.52(2)
C63' C66' 2.03(5)
C64 C65 1.54(2)
C64' C65' 1.55(2)
C65 C66 1.541(19)
C65' C66' 1.496(19)
